data_8107528
loop_
_publ_author_name
'Lu, Jitao'
'Wu, Xiaolin'
'Zhang, Youwei'
'Xiao, Yufang'

_publ_section_title
;
 The crystal structure of catena-poly[diaqua-m2-dicyanido-\k2
 C:N-dicyanido-\k1
 C-bis(4-(pyridin-4-yl)benzaldehyde-\k1N)iron(II)-platinum(II),
 C28H22N6O4PtFe
;
_journal_issue 4
_journal_name_full 'Zeitschrift f\"ur Kristallographie - New Crystal Structures'
_journal_page_first 675
_journal_page_last 677
_journal_paper_doi 10.1515/ncrs-2023-0145
_journal_volume 238
_journal_year 2023
_chemical_formula_moiety 'C28 H22 Fe N6 O4 Pt'
_chemical_formula_sum 'C28 H22 Fe N6 O4 Pt'
_chemical_formula_weight 757.45
_space_group_crystal_system triclinic
_space_group_IT_number 2
_space_group_name_Hall '-P 1'
_space_group_name_H-M_alt 'P -1'
_atom_sites_solution_hydrogens mixed
_audit_creation_method SHELXL-2018/3
_cell_angle_alpha 70.266(19)
_cell_angle_beta 81.258(14)
_cell_angle_gamma 78.728(11)
_cell_formula_units_Z 1
_cell_length_a 7.9137(6)
_cell_length_b 8.5766(13)
_cell_length_c 10.970(3)
_cell_measurement_reflns_used 1865
_cell_measurement_temperature 293(2)
_cell_measurement_theta_max 27.019
_cell_measurement_theta_min 2.651
_cell_volume 684.3(2)
_computing_cell_refinement 'SAINT-Plus (Bruker, 2001)'
_computing_data_collection 'APEX2 (Bruker, 2004)'
_computing_data_reduction SAINT-Plus
_computing_molecular_graphics 'SHELXL (Sheldrick, 2018)'
_computing_publication_material SHELXL
_computing_structure_refinement 'SHELXL-2018/3 (Sheldrick, 2018)'
_computing_structure_solution 'SHELXL-2018/3 (Sheldrick, 2018)'
_diffrn_ambient_temperature 293(2)
_diffrn_measured_fraction_theta_full 0.992
_diffrn_measured_fraction_theta_max 0.992
_diffrn_measurement_device_type 'Bruker APEX II CCD area-detector'
_diffrn_measurement_method '\f and \w scans'
_diffrn_radiation_type MoK\a
_diffrn_radiation_wavelength 0.71073
_diffrn_reflns_av_R_equivalents 0.0500
_diffrn_reflns_av_unetI/netI 0.0916
_diffrn_reflns_Laue_measured_fraction_full 0.992
_diffrn_reflns_Laue_measured_fraction_max 0.992
_diffrn_reflns_limit_h_max 9
_diffrn_reflns_limit_h_min -9
_diffrn_reflns_limit_k_max 9
_diffrn_reflns_limit_k_min -10
_diffrn_reflns_limit_l_max 11
_diffrn_reflns_limit_l_min -13
_diffrn_reflns_number 4074
_diffrn_reflns_point_group_measured_fraction_full 0.992
_diffrn_reflns_point_group_measured_fraction_max 0.992
_diffrn_reflns_theta_full 25.008
_diffrn_reflns_theta_max 25.008
_diffrn_reflns_theta_min 3.147
_diffrn_source 'fine-focus sealed tube'
_exptl_absorpt_coefficient_mu 5.681
_exptl_absorpt_correction_type psi-scan
_exptl_absorpt_process_details '(North et al., 1968)'
_exptl_crystal_colour yellow
_exptl_crystal_density_diffrn 1.838
_exptl_crystal_description block
_exptl_crystal_F_000 368
_exptl_crystal_size_max 0.140
_exptl_crystal_size_mid 0.110
_exptl_crystal_size_min 0.090
_exptl_transmission_factor_max 0.600
_exptl_transmission_factor_min 0.477
_refine_diff_density_max 0.869
_refine_diff_density_min -1.230
_refine_diff_density_rms 0.182
_refine_ls_extinction_coef .
_refine_ls_extinction_method none
_refine_ls_goodness_of_fit_ref 0.940
_refine_ls_hydrogen_treatment constr
_refine_ls_matrix_type full
_refine_ls_number_parameters 184
_refine_ls_number_reflns 2395
_refine_ls_number_restraints 18
_refine_ls_restrained_S_all 0.939
_refine_ls_R_factor_all 0.0426
_refine_ls_R_factor_gt 0.0408
_refine_ls_shift/su_max 0.000
_refine_ls_shift/su_mean 0.000
_refine_ls_structure_factor_coef Fsqd
_refine_ls_weighting_details 'w=1/[\s^2^(Fo^2^)] where P=(Fo^2^+2Fc^2^)/3'
_refine_ls_weighting_scheme calc
_refine_ls_wR_factor_gt 0.0648
_refine_ls_wR_factor_ref 0.0657
_reflns_Friedel_coverage 0.000
_reflns_Friedel_fraction_full .
_reflns_Friedel_fraction_max .
_reflns_number_gt 2321
_reflns_number_total 2395
_reflns_threshold_expression 'I > 2\s(I)'
_cod_data_source_file suppl_j_ncrs-2023-0145_suppl_001.cif
_cod_data_source_block d
_cod_database_code 8107528
_shelx_shelxl_version_number 2018/3
_shelx_space_group_comment
;
The symmetry employed for this shelxl refinement is uniquely defined
by the following loop, which should always be used as a source of
symmetry information in preference to the above space-group names.
They are only intended as comments.
;
_shelx_estimated_absorpt_t_min 0.504
_shelx_estimated_absorpt_t_max 0.629

loop_
_space_group_symop_operation_xyz
'x, y, z'
'-x, -y, -z'

loop_
_atom_site_label
_atom_site_type_symbol
_atom_site_fract_x
_atom_site_fract_y
_atom_site_fract_z
_atom_site_U_iso_or_equiv
_atom_site_adp_type
_atom_site_occupancy
_atom_site_site_symmetry_order
_atom_site_calc_flag
_atom_site_refinement_flags_posn
_atom_site_refinement_flags_adp
_atom_site_refinement_flags_occupancy
_atom_site_disorder_assembly
_atom_site_disorder_group
Pt1 Pt 0.000000 1.000000 1.000000 0.01442(12) Uani 1 2 d S . P . .
Fe1 Fe 0.500000 0.500000 1.000000 0.0156(3) Uani 1 2 d S . P . .
O1 O 0.3749(4) 0.3666(4) 1.1818(4) 0.0199(10) Uani 1 1 d . . . . .
H1 H 0.331430 0.293034 1.171651 0.030 Uiso 1 1 d R U . . .
H1A H 0.453980 0.332884 1.229547 0.030 Uiso 1 1 d R U . . .
O2 O -0.4197(6) 0.2552(6) 0.3897(5) 0.0408(14) Uani 1 1 d . . . . .
N1 N 0.3124(5) 0.7164(6) 0.9912(5) 0.0170(12) Uani 1 1 d . . . . .
N2 N -0.1901(6) 0.8664(6) 0.8318(5) 0.0234(13) Uani 1 1 d . . . . .
N3 N 0.3387(5) 0.4127(5) 0.8931(5) 0.0154(12) Uani 1 1 d . . . . .
C1 C 0.2018(7) 0.8239(7) 0.9923(6) 0.0145(13) Uani 1 1 d . U . . .
C2 C -0.1211(7) 0.9178(7) 0.8908(6) 0.0155(14) Uani 1 1 d . U . . .
C3 C 0.3991(7) 0.2964(7) 0.8350(6) 0.0184(15) Uani 1 1 d . . . . .
H5 H 0.510773 0.239522 0.848918 0.022 Uiso 1 1 calc R U . . .
C4 C 0.3092(7) 0.2543(7) 0.7564(6) 0.0185(14) Uani 1 1 d . U . . .
H6 H 0.360874 0.174017 0.716980 0.022 Uiso 1 1 calc R U . . .
C5 C 0.1380(7) 0.3336(7) 0.7359(6) 0.0157(14) Uani 1 1 d . . . . .
C6 C 0.0735(7) 0.4496(7) 0.8011(6) 0.0168(14) Uani 1 1 d . . . . .
H8 H -0.039914 0.504432 0.792965 0.020 Uiso 1 1 calc R U . . .
C7 C 0.1730(7) 0.4849(7) 0.8770(6) 0.0166(14) Uani 1 1 d . . . . .
H9 H 0.124002 0.562487 0.919498 0.020 Uiso 1 1 calc R U . . .
C8 C 0.0358(7) 0.3003(7) 0.6467(6) 0.0158(14) Uani 1 1 d . . . . .
C9 C -0.1466(7) 0.3392(8) 0.6591(7) 0.0261(16) Uani 1 1 d . . . . .
H15 H -0.202337 0.382739 0.724225 0.031 Uiso 1 1 calc R U . . .
C10 C -0.2416(8) 0.3129(7) 0.5753(7) 0.0247(16) Uani 1 1 d . . . . .
H14 H -0.361336 0.342311 0.582578 0.030 Uiso 1 1 calc R U . . .
C11 C -0.1613(8) 0.2424(7) 0.4787(7) 0.0242(16) Uani 1 1 d . . . . .
C12 C 0.0176(7) 0.2077(7) 0.4655(6) 0.0226(15) Uani 1 1 d . . . . .
H12 H 0.073423 0.164987 0.399896 0.027 Uiso 1 1 calc R U . . .
C13 C 0.1146(7) 0.2360(7) 0.5492(6) 0.0175(14) Uani 1 1 d . . . . .
H11 H 0.234644 0.211105 0.539329 0.021 Uiso 1 1 calc R U . . .
C14 C -0.2631(9) 0.2194(8) 0.3877(7) 0.0332(18) Uani 1 1 d . . . . .
H16 H -0.204598 0.174367 0.324062 0.040 Uiso 1 1 calc R U . . .

loop_
_atom_site_aniso_label
_atom_site_aniso_U_11
_atom_site_aniso_U_22
_atom_site_aniso_U_33
_atom_site_aniso_U_23
_atom_site_aniso_U_13
_atom_site_aniso_U_12
Pt1 0.01072(18) 0.01444(18) 0.0214(2) -0.01030(15) -0.00606(14) 0.00219(13)
Fe1 0.0105(6) 0.0170(6) 0.0246(8) -0.0135(6) -0.0074(5) 0.0027(5)
O1 0.022(2) 0.024(2) 0.020(3) -0.013(2) -0.0106(19) -0.0015(18)
O2 0.036(3) 0.063(3) 0.031(3) -0.011(3) -0.020(2) -0.017(3)
N1 0.009(2) 0.024(3) 0.025(3) -0.018(3) -0.004(2) 0.001(2)
N2 0.021(3) 0.029(3) 0.027(4) -0.014(3) -0.009(3) -0.004(2)
N3 0.015(3) 0.017(3) 0.018(3) -0.009(2) -0.006(2) -0.001(2)
C1 0.016(2) 0.016(2) 0.015(2) -0.0093(16) -0.0019(16) -0.0040(16)
C2 0.017(3) 0.017(3) 0.013(3) -0.005(2) -0.009(2) 0.005(2)
C3 0.011(3) 0.028(3) 0.023(4) -0.015(3) -0.004(3) -0.003(3)
C4 0.019(3) 0.025(3) 0.019(4) -0.017(3) -0.005(3) -0.001(3)
C5 0.016(3) 0.018(3) 0.014(4) -0.004(3) -0.002(3) -0.007(3)
C6 0.014(3) 0.022(3) 0.017(4) -0.009(3) -0.008(3) 0.001(3)
C7 0.016(3) 0.014(3) 0.022(4) -0.009(3) 0.002(3) -0.006(3)
C8 0.017(3) 0.019(3) 0.014(4) -0.006(3) -0.007(3) -0.004(3)
C9 0.022(3) 0.033(4) 0.025(4) -0.011(3) 0.000(3) -0.006(3)
C10 0.020(3) 0.030(4) 0.023(4) -0.003(3) -0.007(3) -0.007(3)
C11 0.029(4) 0.020(3) 0.026(4) -0.002(3) -0.011(3) -0.013(3)
C12 0.027(4) 0.027(4) 0.019(4) -0.013(3) -0.006(3) -0.003(3)
C13 0.016(3) 0.023(3) 0.015(4) -0.009(3) 0.001(3) -0.001(3)
C14 0.040(4) 0.037(4) 0.028(5) -0.011(4) -0.012(4) -0.013(4)

loop_
_atom_type_symbol
_atom_type_description
_atom_type_scat_dispersion_real
_atom_type_scat_dispersion_imag
_atom_type_scat_source
C C 0.0033 0.0016 'International Tables Vol C Tables 4.2.6.8 and 6.1.1.4'
H H 0.0000 0.0000 'International Tables Vol C Tables 4.2.6.8 and 6.1.1.4'
Fe Fe 0.3463 0.8444 'International Tables Vol C Tables 4.2.6.8 and 6.1.1.4'
N N 0.0061 0.0033 'International Tables Vol C Tables 4.2.6.8 and 6.1.1.4'
O O 0.0106 0.0060 'International Tables Vol C Tables 4.2.6.8 and 6.1.1.4'
Pt Pt -1.7033 8.3905 'International Tables Vol C Tables 4.2.6.8 and 6.1.1.4'

loop_
_geom_angle_atom_site_label_1
_geom_angle_atom_site_label_2
_geom_angle_atom_site_label_3
_geom_angle
_geom_angle_site_symmetry_1
_geom_angle_site_symmetry_3
C1 Pt1 C1 180.0 . 2_577
C1 Pt1 C2 89.3(2) . .
C1 Pt1 C2 90.7(2) 2_577 .
C1 Pt1 C2 90.7(2) . 2_577
C1 Pt1 C2 89.3(2) 2_577 2_577
C2 Pt1 C2 180.0 . 2_577
N1 Fe1 N1 180.0 2_667 .
N1 Fe1 O1 90.28(17) 2_667 2_667
N1 Fe1 O1 89.72(17) . 2_667
N1 Fe1 O1 89.72(17) 2_667 .
N1 Fe1 O1 90.28(17) . .
O1 Fe1 O1 180.00(19) 2_667 .
N1 Fe1 N3 90.66(16) 2_667 2_667
N1 Fe1 N3 89.34(16) . 2_667
O1 Fe1 N3 90.59(16) 2_667 2_667
O1 Fe1 N3 89.41(16) . 2_667
N1 Fe1 N3 89.34(16) 2_667 .
N1 Fe1 N3 90.66(16) . .
O1 Fe1 N3 89.41(16) 2_667 .
O1 Fe1 N3 90.59(16) . .
N3 Fe1 N3 180.0 2_667 .
Fe1 O1 H1 109.0 . .
Fe1 O1 H1A 102.7 . .
H1 O1 H1A 115.2 . .
C1 N1 Fe1 174.2(5) . .
C3 N3 C7 115.6(5) . .
C3 N3 Fe1 123.8(4) . .
C7 N3 Fe1 120.4(4) . .
N1 C1 Pt1 176.4(5) . .
N2 C2 Pt1 177.9(5) . .
N3 C3 C4 125.1(5) . .
N3 C3 H5 117.5 . .
C4 C3 H5 117.5 . .
C3 C4 C5 119.3(5) . .
C3 C4 H6 120.3 . .
C5 C4 H6 120.3 . .
C6 C5 C4 115.3(5) . .
C6 C5 C8 122.5(5) . .
C4 C5 C8 122.2(5) . .
C7 C6 C5 121.4(5) . .
C7 C6 H8 119.3 . .
C5 C6 H8 119.3 . .
N3 C7 C6 123.2(5) . .
N3 C7 H9 118.4 . .
C6 C7 H9 118.4 . .
C13 C8 C9 118.6(6) . .
C13 C8 C5 121.7(5) . .
C9 C8 C5 119.7(6) . .
C10 C9 C8 120.1(6) . .
C10 C9 H15 119.9 . .
C8 C9 H15 119.9 . .
C9 C10 C11 121.1(6) . .
C9 C10 H14 119.4 . .
C11 C10 H14 119.4 . .
C12 C11 C10 118.4(6) . .
C12 C11 C14 120.8(6) . .
C10 C11 C14 120.7(6) . .
C11 C12 C13 120.6(6) . .
C11 C12 H12 119.7 . .
C13 C12 H12 119.7 . .
C8 C13 C12 121.0(5) . .
C8 C13 H11 119.5 . .
C12 C13 H11 119.5 . .
O2 C14 C11 124.2(7) . .
O2 C14 H16 117.9 . .
C11 C14 H16 117.9 . .

loop_
_geom_bond_atom_site_label_1
_geom_bond_atom_site_label_2
_geom_bond_distance
_geom_bond_site_symmetry_2
Pt1 C1 1.985(5) .
Pt1 C1 1.985(5) 2_577
Pt1 C2 2.008(6) .
Pt1 C2 2.008(6) 2_577
Fe1 N1 2.122(4) 2_667
Fe1 N1 2.122(4) .
Fe1 O1 2.137(4) 2_667
Fe1 O1 2.137(4) .
Fe1 N3 2.233(5) 2_667
Fe1 N3 2.233(5) .
O1 H1 0.8200 .
O1 H1A 0.8227 .
O2 C14 1.216(7) .
N1 C1 1.142(6) .
N2 C2 1.143(7) .
N3 C3 1.334(7) .
N3 C7 1.347(6) .
C3 C4 1.370(7) .
C3 H5 0.9300 .
C4 C5 1.407(7) .
C4 H6 0.9300 .
C5 C6 1.391(8) .
C5 C8 1.488(8) .
C6 C7 1.366(8) .
C6 H8 0.9300 .
C7 H9 0.9300 .
C8 C13 1.378(8) .
C8 C9 1.413(7) .
C9 C10 1.369(8) .
C9 H15 0.9300 .
C10 C11 1.404(9) .
C10 H14 0.9300 .
C11 C12 1.384(8) .
C11 C14 1.458(8) .
C12 C13 1.389(8) .
C12 H12 0.9300 .
C13 H11 0.9300 .
C14 H16 0.9300 .

loop_
_geom_torsion_atom_site_label_1
_geom_torsion_atom_site_label_2
_geom_torsion_atom_site_label_3
_geom_torsion_atom_site_label_4
_geom_torsion
_geom_torsion_site_symmetry_1
_geom_torsion_site_symmetry_2
_geom_torsion_site_symmetry_3
_geom_torsion_site_symmetry_4
C7 N3 C3 C4 3.9(9) . . . .
Fe1 N3 C3 C4 -172.1(5) . . . .
N3 C3 C4 C5 -1.9(10) . . . .
C3 C4 C5 C6 -0.8(9) . . . .
C3 C4 C5 C8 176.9(6) . . . .
C4 C5 C6 C7 1.4(9) . . . .
C8 C5 C6 C7 -176.3(6) . . . .
C3 N3 C7 C6 -3.2(9) . . . .
Fe1 N3 C7 C6 172.9(5) . . . .
C5 C6 C7 N3 0.7(9) . . . .
C6 C5 C8 C13 156.1(6) . . . .
C4 C5 C8 C13 -21.4(9) . . . .
C6 C5 C8 C9 -22.2(9) . . . .
C4 C5 C8 C9 160.2(6) . . . .
C13 C8 C9 C10 0.0(9) . . . .
C5 C8 C9 C10 178.4(5) . . . .
C8 C9 C10 C11 2.0(10) . . . .
C9 C10 C11 C12 -3.3(9) . . . .
C9 C10 C11 C14 -178.3(6) . . . .
C10 C11 C12 C13 2.5(9) . . . .
C14 C11 C12 C13 177.5(5) . . . .
C9 C8 C13 C12 -0.8(9) . . . .
C5 C8 C13 C12 -179.1(5) . . . .
C11 C12 C13 C8 -0.5(9) . . . .
C12 C11 C14 O2 -176.2(6) . . . .
C10 C11 C14 O2 -1.3(10) . . . .
